data_7109169
loop_
_publ_author_name
'Linda J. McAllister'
'Carsten Prasang'
'Joanna P.-W. Wong'
'Robert J. Thatcher'
'Adrian C. Whitwood'
'Bertrand Donnio'
'Peter O'Brien'
'Peter B. Karadakov'
'Duncan W. Bruce'

_publ_section_title
;
 Halogen-bonded liquid crystals of 4-alkoxystilbazoles with molecular
 iodine: a very short halogen bond and unusual mesophase stability
;
_journal_name_full Chem.Commun.
_journal_page_first 3946
_journal_paper_doi 10.1039/c3cc41227j
_journal_volume 49
_journal_year 2013
_chemical_absolute_configuration ad
_chemical_formula_moiety 'C17 H19 Br2 N'
_chemical_formula_sum 'C17 H19 Br2 N'
_chemical_formula_weight 397.15
_chemical_name_systematic
;
?
;
_space_group_crystal_system monoclinic
_space_group_IT_number 9
_space_group_name_Hall 'C -2yc'
_space_group_name_H-M_alt 'C 1 c 1'
_symmetry_space_group_name_Hall 'C -2yc'
_symmetry_space_group_name_H-M 'C 1 c 1'
_atom_sites_solution_hydrogens geom
_atom_sites_solution_primary iterative
_atom_sites_solution_secondary difmap
_audit_creation_date 2013-01-11
_audit_creation_method
;
Olex2 1.2
(compiled Dec 5 2012 16:17:34, GUI svn.r4385)
;
_cell_angle_alpha 90.00
_cell_angle_beta 91.103(3)
_cell_angle_gamma 90.00
_cell_formula_units_Z 4
_cell_length_a 5.40904(18)
_cell_length_b 12.6594(4)
_cell_length_c 23.2463(8)
_cell_measurement_reflns_used 4587
_cell_measurement_temperature 110.00(10)
_cell_measurement_theta_max 32.1320
_cell_measurement_theta_min 3.2119
_cell_volume 1591.50(9)
_computing_cell_refinement
;
CrysAlisPro, Agilent Technologies,
Version 1.171.35.15 (release 03-08-2011 CrysAlis171 .NET)
(compiled Aug 3 2011,13:03:54)
;
_computing_data_collection
;
CrysAlisPro, Agilent Technologies,
Version 1.171.35.15 (release 03-08-2011 CrysAlis171 .NET)
(compiled Aug 3 2011,13:03:54)
;
_computing_data_reduction
;
CrysAlisPro, Agilent Technologies,
Version 1.171.35.15 (release 03-08-2011 CrysAlis171 .NET)
(compiled Aug 3 2011,13:03:54)
;
_computing_molecular_graphics
;
O. V. Dolomanov, L. J. Bourhis, R. J. Gildea, J. A. K. Howard and H. Puschmann,
OLEX2: a complete structure solution, refinement and analysis program.
J. Appl. Cryst. (2009). 42, 339-341.
;
_computing_publication_material
;
O. V. Dolomanov, L. J. Bourhis, R. J. Gildea, J. A. K. Howard and H. Puschmann,
OLEX2: a complete structure solution, refinement and analysis program.
J. Appl. Cryst. (2009). 42, 339-341.
;
_computing_structure_refinement
;
SHELXL, G.M. Sheldrick, Acta Cryst.
(2008). A64, 112-122
;
_computing_structure_solution 'SUPERFLIP, J. Appl. Cryst. (2007) 40, 786-790'
_diffrn_ambient_temperature 110.00(10)
_diffrn_detector_area_resol_mean 16.1450
_diffrn_measured_fraction_theta_full 0.999
_diffrn_measured_fraction_theta_max 0.909
_diffrn_measurement_details
;
1 omega -89.00 -61.00 1.0000 15.6800
omega____ theta____ kappa____ phi______ frames
- -25.0110 -178.0000 -60.0000 28
2 omega -98.00 26.00 1.0000 15.6800
omega____ theta____ kappa____ phi______ frames
- -25.0110 0.0000 150.0000 124
3 omega 54.00 89.00 1.0000 15.6800
omega____ theta____ kappa____ phi______ frames
- 26.5735 57.0000 0.0000 35
4 omega 39.00 83.00 1.0000 15.6800
omega____ theta____ kappa____ phi______ frames
- 26.5735 178.0000 -120.0000 44
5 omega 8.00 93.00 1.0000 15.6800
omega____ theta____ kappa____ phi______ frames
- 26.5735 57.0000 -30.0000 85
6 omega -43.00 50.00 1.0000 15.6800
omega____ theta____ kappa____ phi______ frames
- 26.5735 -37.0000 -90.0000 93
;
_diffrn_measurement_device_type 'SuperNova, Single source at offset), Eos'
_diffrn_measurement_method '\w scans'
_diffrn_orient_matrix_UB_11 -0.0724896000
_diffrn_orient_matrix_UB_12 0.0184429000
_diffrn_orient_matrix_UB_13 0.0230594000
_diffrn_orient_matrix_UB_21 0.0861292000
_diffrn_orient_matrix_UB_22 -0.0220262000
_diffrn_orient_matrix_UB_23 0.0200020000
_diffrn_orient_matrix_UB_31 0.0673333000
_diffrn_orient_matrix_UB_32 0.0480776000
_diffrn_orient_matrix_UB_33 0.0003696000
_diffrn_radiation_monochromator mirror
_diffrn_radiation_type 'Mo K\a'
_diffrn_radiation_wavelength 0.7107
_diffrn_reflns_av_R_equivalents 0.0202
_diffrn_reflns_av_unetI/netI 0.0340
_diffrn_reflns_limit_h_max 7
_diffrn_reflns_limit_h_min -7
_diffrn_reflns_limit_k_max 18
_diffrn_reflns_limit_k_min -18
_diffrn_reflns_limit_l_max 32
_diffrn_reflns_limit_l_min -28
_diffrn_reflns_number 7949
_diffrn_reflns_theta_full 25.00
_diffrn_reflns_theta_max 32.20
_diffrn_reflns_theta_min 3.22
_diffrn_source 'SuperNova (Mo) X-ray Source'
_exptl_absorpt_coefficient_mu 5.084
_exptl_absorpt_correction_T_max 0.888
_exptl_absorpt_correction_T_min 0.861
_exptl_absorpt_correction_type analytical
_exptl_absorpt_process_details
;
CrysAlisPro, Agilent Technologies,
Version 1.171.35.15 (release 03-08-2011 CrysAlis171 .NET)
(compiled Aug 3 2011,13:03:54)
Analytical numeric absorption correction using a multifaceted crystal
model based on expressions derived by R.C. Clark & J.S. Reid.
(Clark, R. C. & Reid, J. S. (1995). Acta Cryst. A51, 887-897)
;
_exptl_crystal_colour colourless
_exptl_crystal_colour_primary colourless
_exptl_crystal_density_diffrn 1.658
_exptl_crystal_density_method 'not measured'
_exptl_crystal_description block
_exptl_crystal_F_000 792
_exptl_crystal_size_max 0.145
_exptl_crystal_size_mid 0.1289
_exptl_crystal_size_min 0.1149
_refine_diff_density_max 0.652
_refine_diff_density_min -0.504
_refine_diff_density_rms 0.087
_refine_ls_abs_structure_details 'Flack H D (1983), Acta Cryst. A39, 876-881'
_refine_ls_abs_structure_Flack 0.045(13)
_refine_ls_extinction_method none
_refine_ls_goodness_of_fit_ref 1.048
_refine_ls_hydrogen_treatment constr
_refine_ls_matrix_type full
_refine_ls_number_parameters 216
_refine_ls_number_reflns 4415
_refine_ls_number_restraints 27
_refine_ls_restrained_S_all 1.045
_refine_ls_R_factor_all 0.0335
_refine_ls_R_factor_gt 0.0317
_refine_ls_shift/su_max 0.001
_refine_ls_shift/su_mean 0.000
_refine_ls_structure_factor_coef Fsqd
_refine_ls_weighting_details 'calc w=1/[\s^2^(Fo^2^)+(0.0326P)^2^+2.8003P] where P=(Fo^2^+2Fc^2^)/3'
_refine_ls_weighting_scheme calc
_refine_ls_wR_factor_gt 0.0719
_refine_ls_wR_factor_ref 0.0730
_reflns_number_gt 4268
_reflns_number_total 4415
_reflns_threshold_expression >2sigma(I)
_cod_data_source_file c3cc41227j.txt
_cod_data_source_block dwb1161
_cod_original_cell_volume 1591.51(9)
_cod_database_code 7109169
_chemical_oxdiff_formula 'C17 H19 Br2 N1'
_chemical_oxdiff_usercomment 'Linda's LJM186'
_reflns_odcompleteness_completeness 99.73
_reflns_odcompleteness_iscentric 1
_reflns_odcompleteness_theta 24.97
_olex2_refinement_description
;
1. Fixed Uiso
At 1.2 times of:
H6 of C6, {H14A,H14B} of C14, H7 of C7, H6A of C6A, H7B of C7B, H7A of C7A,
{H15A,H15B} of C15, H9 of C9, {H16A,H16B} of C16, H6B of C6B, H6C of C6C, H7C
of C7C, H5 of C5, H1 of C1, H4 of C4, H2 of C2, H10 of C10, H12 of C12, H13
of C13
At 1.5 times of:
{H17A,H17B,H17C} of C17
2. Uiso/Uaniso restraints and constraints
Uanis(C6C) ~ Ueq, Uanis(C7C) ~ Ueq, Uanis(C6B) ~ Ueq, Uanis(C7B) ~ Ueq: with sigma of 0.005 and sigma for terminal atoms of 0.1
Uanis(C6) = Uanis(C7)
Uanis(C6A) = Uanis(C7A)
Uanis(C6B) = Uanis(C7B)
Uanis(C6C) = Uanis(C7C)
3. Others
1*[Sof(C7A)+Sof(H7A)+Sof(C6A)+Sof(H6A)]+1*[Sof(C6)+Sof(H6)+Sof(C7)+Sof(H7)]+1*
[Sof(C6C)+Sof(H6C)+Sof(C7C)+Sof(H7C)]+1*[Sof(C7B)+Sof(H7B)+Sof(C6B)+Sof(H6B)]=
1 with esd of 0.0001
Sof(C7A)=Sof(H7A)=Sof(C6A)=Sof(H6A)
Sof(C6)=Sof(H6)=Sof(C7)=Sof(H7)
Sof(C6C)=Sof(H6C)=Sof(C7C)=Sof(H7C)
Sof(C7B)=Sof(H7B)=Sof(C6B)=Sof(H6B)
4.a Ternary CH refined with riding coordinates:
C6(H6), C7(H7), C7A(H7A), C6A(H6A), C7B(H7B), C6C(H6C), C7C(H7C), C6B(H6B)
4.b Secondary CH2 refined with riding coordinates:
C15(H15A,H15B), C16(H16A,H16B), C14(H14A,H14B)
4.c Aromatic/amide H refined with riding coordinates:
C1(H1), C4(H4), C2(H2), C5(H5), C10(H10), C12(H12), C13(H13), C9(H9)
4.d Idealised Me refined as rotating group:
C17(H17A,H17B,H17C)
;

loop_
_space_group_symop_id
_space_group_symop_operation_xyz
1 'x, y, z'
2 'x, -y, z+1/2'
3 'x+1/2, y+1/2, z'
4 'x+1/2, -y+1/2, z+1/2'

loop_
_atom_site_label
_atom_site_type_symbol
_atom_site_fract_x
_atom_site_fract_y
_atom_site_fract_z
_atom_site_U_iso_or_equiv
_atom_site_adp_type
_atom_site_occupancy
_atom_site_symmetry_multiplicity
_atom_site_calc_flag
_atom_site_refinement_flags
_atom_site_disorder_assembly
_atom_site_disorder_group
Br1 Br -0.48810(4) -0.64410(2) -0.339370(16) 0.02120(8) Uani 1 1 d . . .
Br2 Br -1.01710(4) -0.87573(3) -0.435610(16) 0.02176(8) Uani 1 1 d . . .
C1 C -0.8879(8) -0.9124(3) -0.2360(2) 0.0297(9) Uani 1 1 d . . .
H1 H -1.0132 -0.9057 -0.2081 0.036 Uiso 1 1 calc R . .
N1 N -0.7143(7) -0.9859(3) -0.22765(15) 0.0298(7) Uani 1 1 d . . .
C4 C -0.5373(9) -0.9334(4) -0.31654(19) 0.0370(10) Uani 1 1 d . A .
H4 H -0.4129 -0.9445 -0.3442 0.044 Uiso 1 1 calc R . .
C2 C -0.8951(10) -0.8455(4) -0.2830(3) 0.0445(12) Uani 1 1 d . A .
H2 H -1.0208 -0.7935 -0.2872 0.053 Uiso 1 1 calc R . .
C5 C -0.5431(8) -0.9942(3) -0.26874(18) 0.0274(8) Uani 1 1 d . . .
H5 H -0.4181 -1.0463 -0.2638 0.033 Uiso 1 1 calc R . .
C3 C -0.7092(13) -0.8567(4) -0.3250(3) 0.0523(15) Uani 1 1 d . . .
C10 C -0.9720(9) -0.5217(3) -0.5079(2) 0.0354(9) Uani 1 1 d . . .
H10 H -1.0993 -0.4707 -0.5131 0.042 Uiso 1 1 calc R . .
C8 C -0.7903(14) -0.6596(5) -0.4521(3) 0.0620(18) Uani 1 1 d . . .
C11 C -0.7902(7) -0.5299(3) -0.54923(17) 0.0258(7) Uani 1 1 d . A .
C12 C -0.6053(8) -0.6058(3) -0.5409(2) 0.0319(9) Uani 1 1 d . . .
H12 H -0.4801 -0.6139 -0.5687 0.038 Uiso 1 1 calc R A .
C13 C -0.6035(10) -0.6695(4) -0.4923(3) 0.0496(14) Uani 1 1 d . A .
H13 H -0.4750 -0.7197 -0.4864 0.060 Uiso 1 1 calc R . .
C15 C -0.5842(8) -0.3905(3) -0.60995(18) 0.0319(8) Uani 1 1 d . A .
H15A H -0.4391 -0.4367 -0.6156 0.038 Uiso 1 1 calc R . .
H15B H -0.5519 -0.3480 -0.5748 0.038 Uiso 1 1 calc R . .
C9 C -0.9734(11) -0.5844(4) -0.4603(2) 0.0475(12) Uani 1 1 d . A .
H9 H -1.0997 -0.5765 -0.4328 0.057 Uiso 1 1 calc R . .
C16 C -0.6102(8) -0.3168(4) -0.6608(2) 0.0414(10) Uani 1 1 d . . .
H16A H -0.6555 -0.3588 -0.6954 0.050 Uiso 1 1 calc R . .
H16B H -0.7474 -0.2670 -0.6537 0.050 Uiso 1 1 calc R . .
C6 C -0.6364(17) -0.7747(6) -0.3722(4) 0.0187(17) Uani 0.413(11) 1 d P A 1
H6 H -0.5183 -0.8080 -0.3993 0.022 Uiso 0.413(11) 1 calc PR A 1
C14 C -0.8061(9) -0.4581(4) -0.6007(2) 0.0411(10) Uani 1 1 d . . .
H14A H -0.8347 -0.5018 -0.6355 0.049 Uiso 1 1 calc R A .
H14B H -0.9518 -0.4115 -0.5966 0.049 Uiso 1 1 calc R . .
C17 C -0.3825(8) -0.2550(3) -0.6729(2) 0.0357(9) Uani 1 1 d . . .
H17A H -0.4167 -0.2052 -0.7044 0.054 Uiso 1 1 calc R . .
H17B H -0.2500 -0.3032 -0.6840 0.054 Uiso 1 1 calc R . .
H17C H -0.3311 -0.2158 -0.6384 0.054 Uiso 1 1 calc R . .
C7 C -0.8654(16) -0.7385(6) -0.4051(4) 0.0187(17) Uani 0.413(11) 1 d P A 1
H7 H -0.9822 -0.7037 -0.3782 0.022 Uiso 0.413(11) 1 calc PR A 1
C7A C -0.7770(19) -0.7004(7) -0.3863(5) 0.0120(12) Uani 0.300(4) 1 d P A 2
H7A H -0.9356 -0.6843 -0.3667 0.014 Uiso 0.300(4) 1 calc PR A 2
C6A C -0.7344(19) -0.8186(7) -0.3876(5) 0.0120(12) Uani 0.300(4) 1 d P A 2
H6A H -0.5762 -0.8331 -0.4076 0.014 Uiso 0.300(4) 1 calc PR A 2
C7B C -0.740(4) -0.7769(15) -0.4205(10) 0.015(5) Uani 0.150(12) 1 d PU A 4
H7B H -0.5750 -0.8077 -0.4295 0.018 Uiso 0.150(12) 1 calc PR A 4
C6C C -0.855(4) -0.7887(14) -0.3739(9) 0.007(4) Uani 0.137(11) 1 d PU A 3
H6C H -0.9704 -0.7358 -0.3571 0.008 Uiso 0.137(11) 1 calc PR A 3
C7C C -0.638(4) -0.7369(14) -0.4030(9) 0.007(4) Uani 0.137(11) 1 d PU A 3
H7C H -0.5188 -0.7878 -0.4201 0.008 Uiso 0.137(11) 1 calc PR A 3
C6B C -0.761(4) -0.7479(16) -0.3617(10) 0.015(5) Uani 0.150(12) 1 d PU A 4
H6B H -0.9283 -0.7182 -0.3537 0.018 Uiso 0.150(12) 1 calc PR A 4

loop_
_atom_site_aniso_label
_atom_site_aniso_U_11
_atom_site_aniso_U_22
_atom_site_aniso_U_33
_atom_site_aniso_U_23
_atom_site_aniso_U_13
_atom_site_aniso_U_12
Br1 0.02409(17) 0.01895(12) 0.02035(17) 0.00006(13) -0.00537(12) -0.00642(13)
Br2 0.02334(17) 0.02239(13) 0.01939(17) -0.00175(13) -0.00348(12) -0.00682(13)
C1 0.033(2) 0.0304(19) 0.026(2) -0.0025(14) 0.0048(17) -0.0049(15)
N1 0.039(2) 0.0276(15) 0.0231(17) 0.0073(11) -0.0058(14) -0.0063(13)
C4 0.044(3) 0.044(2) 0.023(2) 0.0021(16) 0.0082(18) -0.0078(19)
C2 0.046(3) 0.035(2) 0.052(3) 0.013(2) -0.008(2) 0.019(2)
C5 0.0255(18) 0.0289(17) 0.028(2) -0.0020(13) -0.0036(15) -0.0010(14)
C3 0.067(4) 0.058(3) 0.032(3) 0.025(2) 0.001(3) 0.009(3)
C10 0.038(2) 0.034(2) 0.033(2) 0.0002(15) -0.0075(18) -0.0117(17)
C8 0.083(5) 0.058(3) 0.046(4) 0.038(3) 0.004(3) -0.009(3)
C11 0.0307(19) 0.0267(16) 0.0198(19) 0.0049(12) -0.0069(14) -0.0065(14)
C12 0.030(2) 0.0318(19) 0.034(2) -0.0003(15) -0.0100(17) -0.0027(15)
C13 0.057(3) 0.032(2) 0.059(4) 0.017(2) -0.023(3) -0.001(2)
C15 0.037(2) 0.0352(19) 0.023(2) 0.0063(14) -0.0078(15) -0.0066(16)
C9 0.051(3) 0.055(3) 0.037(3) 0.010(2) 0.002(2) -0.019(2)
C16 0.036(2) 0.054(3) 0.033(2) 0.020(2) -0.0031(18) -0.004(2)
C6 0.014(3) 0.019(3) 0.023(3) 0.000(2) 0.0014(19) 0.001(2)
C14 0.043(2) 0.052(3) 0.028(2) 0.0164(18) -0.0072(18) -0.002(2)
C17 0.040(2) 0.035(2) 0.033(2) 0.0052(15) -0.0028(17) -0.0047(17)
C7 0.014(3) 0.019(3) 0.023(3) 0.000(2) 0.0014(19) 0.001(2)
C7A 0.011(3) 0.010(3) 0.015(3) 0.001(2) -0.005(2) -0.001(3)
C6A 0.011(3) 0.010(3) 0.015(3) 0.001(2) -0.005(2) -0.001(3)
C7B 0.014(5) 0.013(5) 0.018(6) 0.001(3) -0.001(3) -0.001(3)
C6C 0.008(5) 0.005(5) 0.007(5) -0.003(3) -0.003(3) 0.001(3)
C7C 0.008(5) 0.005(5) 0.007(5) -0.003(3) -0.003(3) 0.001(3)
C6B 0.014(5) 0.013(5) 0.018(6) 0.001(3) -0.001(3) -0.001(3)

loop_
_atom_type_symbol
_atom_type_description
_atom_type_scat_dispersion_real
_atom_type_scat_dispersion_imag
_atom_type_scat_source
C C 0.0033 0.0016 'International Tables Vol C Tables 4.2.6.8 and 6.1.1.4'
H H 0.0000 0.0000 'International Tables Vol C Tables 4.2.6.8 and 6.1.1.4'
Br Br -0.2901 2.4595 'International Tables Vol C Tables 4.2.6.8 and 6.1.1.4'
N N 0.0061 0.0033 'International Tables Vol C Tables 4.2.6.8 and 6.1.1.4'

loop_
_exptl_crystal_face_index_h
_exptl_crystal_face_index_k
_exptl_crystal_face_index_l
_exptl_crystal_face_perp_dist
_exptl_oxdiff_crystal_face_indexfrac_h
_exptl_oxdiff_crystal_face_indexfrac_k
_exptl_oxdiff_crystal_face_indexfrac_l
_exptl_oxdiff_crystal_face_x
_exptl_oxdiff_crystal_face_y
_exptl_oxdiff_crystal_face_z
0 18 0 0.0711 -0.0006 18.0018 0.0029 0.3321 -0.3965 0.8654
0 -18 0 0.0577 0.0006 -18.0018 -0.0029 -0.3321 0.3965 -0.8654
-8 2 0 0.0596 -8.0005 2.0012 0.0048 0.6170 -0.7331 -0.4425
8 -1 0 0.0565 8.0005 -1.0011 -0.0047 -0.5985 0.7110 0.4906
1 0 33 0.0673 1.0004 -0.0008 32.9928 0.6883 0.7461 0.0795
-1 0 -33 0.0476 -1.0004 0.0008 -32.9928 -0.6883 -0.7461 -0.0795

loop_
_geom_angle_atom_site_label_1
_geom_angle_atom_site_label_2
_geom_angle_atom_site_label_3
_geom_angle
C6 Br1 C7A 36.4(4)
C6 Br1 C7C 24.6(6)
C6 Br1 C6B 22.8(6)
C7A Br1 C7C 27.6(6)
C7A Br1 C6B 23.7(6)
C6B Br1 C7C 33.8(9)
C6A Br2 C7 37.3(3)
C7B Br2 C7 26.2(6)
C7B Br2 C6A 26.9(7)
C7B Br2 C6C 37.2(9)
C6C Br2 C7 27.6(6)
C6C Br2 C6A 23.7(6)
N1 C1 C2 123.4(4)
C1 N1 C5 116.3(4)
C5 C4 C3 119.9(4)
C1 C2 C3 118.2(4)
N1 C5 C4 124.4(4)
C4 C3 C2 117.7(4)
C4 C3 C6 113.2(6)
C4 C3 C6A 114.2(6)
C4 C3 C6C 143.6(9)
C4 C3 C6B 141.8(10)
C2 C3 C6 127.3(5)
C2 C3 C6A 124.6(6)
C2 C3 C6C 95.1(9)
C2 C3 C6B 99.1(9)
C6 C3 C6C 44.0(8)
C6 C3 C6B 28.7(8)
C6A C3 C6 31.5(5)
C6A C3 C6C 30.0(8)
C6A C3 C6B 39.9(10)
C6C C3 C6B 27.5(9)
C9 C10 C11 122.1(5)
C13 C8 C7 128.4(6)
C13 C8 C7A 125.9(7)
C13 C8 C7B 95.8(8)
C13 C8 C7C 92.9(8)
C9 C8 C13 119.7(4)
C9 C8 C7 110.2(6)
C9 C8 C7A 111.7(6)
C9 C8 C7B 141.2(9)
C9 C8 C7C 145.3(9)
C7 C8 C7A 29.3(4)
C7 C8 C7B 32.6(8)
C7 C8 C7C 44.2(8)
C7A C8 C7B 45.3(8)
C7A C8 C7C 33.8(8)
C7B C8 C7C 29.0(9)
C10 C11 C12 118.0(4)
C10 C11 C14 118.2(4)
C12 C11 C14 123.8(4)
C13 C12 C11 120.4(5)
C12 C13 C8 119.9(5)
C14 C15 C16 113.8(3)
C10 C9 C8 119.8(5)
C17 C16 C15 114.0(4)
C3 C6 Br1 112.8(6)
C7 C6 Br1 105.2(5)
C7 C6 C3 109.9(6)
C15 C14 C11 115.3(4)
C8 C7 Br2 114.5(6)
C6 C7 Br2 103.7(5)
C6 C7 C8 109.3(6)
C8 C7A Br1 114.8(6)
C6A C7A Br1 104.0(6)
C6A C7A C8 107.6(7)
C3 C6A Br2 117.8(6)
C7A C6A Br2 104.6(6)
C7A C6A C3 107.6(7)
C8 C7B Br2 111.5(12)
C6B C7B Br2 105.0(14)
C6B C7B C8 100.3(14)
C3 C6C Br2 114.3(10)
C7C C6C Br2 104.6(12)
C7C C6C C3 100.0(13)
C8 C7C Br1 109.6(9)
C6C C7C Br1 103.1(12)
C6C C7C C8 100.3(12)
C3 C6B Br1 107.0(12)
C7B C6B Br1 109.9(14)
C7B C6B C3 105.5(16)

loop_
_geom_bond_atom_site_label_1
_geom_bond_atom_site_label_2
_geom_bond_distance
Br1 C6 1.984(8)
Br1 C7A 2.019(11)
Br1 C7C 2.043(19)
Br1 C6B 2.04(2)
Br2 C7 2.043(9)
Br2 C6A 2.011(10)
Br2 C7B 1.98(2)
Br2 C6C 1.998(19)
C1 N1 1.333(6)
C1 C2 1.384(6)
N1 C5 1.347(5)
C4 C5 1.353(6)
C4 C3 1.357(7)
C2 C3 1.421(8)
C3 C6 1.566(10)
C3 C6A 1.537(12)
C3 C6C 1.62(2)
C3 C6B 1.64(2)
C10 C11 1.392(6)
C10 C9 1.362(6)
C8 C13 1.394(10)
C8 C9 1.385(9)
C8 C7 1.541(10)
C8 C7A 1.615(12)
C8 C7B 1.68(2)
C8 C7C 1.70(2)
C11 C12 1.397(6)
C11 C14 1.504(5)
C12 C13 1.388(7)
C15 C16 1.511(6)
C15 C14 1.493(6)
C16 C17 1.491(6)
C6 C7 1.514(11)
C7A C6A 1.513(12)
C7B C6B 1.42(3)
C6C C7C 1.51(3)
